data_1525638
loop_
_publ_author_name
'Belik, A.A.'
'Morozov, V.A.'
'Grechkin, S.V.'
'Khasanov, S.S.'
'Lazoryak, B.I.'

_publ_section_title
;
 Crystal structures of double vanadates Ca9 R (V O4)7. III. R= Nd, Sm, Gd
 or Ce
;
_journal_name_full Kristallografiya
_journal_page_first 798
_journal_page_last 803
_journal_volume 45
_journal_year 2000
_chemical_formula_sum 'Ca9 Nd O28 V7'
_chemical_name_systematic 'Ca9 Nd (V O4)7'
_space_group_IT_number 161
_symmetry_space_group_name_Hall 'R 3 -2"c'
_symmetry_space_group_name_H-M 'R 3 c :H'
_cell_angle_alpha 90
_cell_angle_beta 90
_cell_angle_gamma 120
_cell_formula_units_Z 6
_cell_length_a 10.872
_cell_length_b 10.872
_cell_length_c 38.121
_cell_volume 3902.238
_citation_journal_id_ASTM KRISAJ
_cod_data_source_file Belik_KRISAJ_2000_183.cif
_cod_data_source_block Ca9Nd1O28V7
_cod_original_formula_sum 'Ca9 Nd1 O28 V7'
_cod_database_code 1525638

loop_
_symmetry_equiv_pos_as_xyz
x,y,z
-y,x-y,z
-x+y,-x,z
-y,-x,z+1/2
x,x-y,z+1/2
-x+y,y,z+1/2
x+2/3,y+1/3,z+1/3
-y+2/3,x-y+1/3,z+1/3
-x+y+2/3,-x+1/3,z+1/3
-y+2/3,-x+1/3,z+5/6
x+2/3,x-y+1/3,z+5/6
-x+y+2/3,y+1/3,z+5/6
x+1/3,y+2/3,z+2/3
-y+1/3,x-y+2/3,z+2/3
-x+y+1/3,-x+2/3,z+2/3
-y+1/3,-x+2/3,z+7/6
x+1/3,x-y+2/3,z+7/6
-x+y+1/3,y+2/3,z+7/6

loop_
_atom_site_label
_atom_site_type_symbol
_atom_site_fract_x
_atom_site_fract_y
_atom_site_fract_z
_atom_site_occupancy
_atom_site_U_iso_or_equiv
V1 V+5 0 0 0.2558 1 0.0
V2 V+5 0.6827 0.8556 0.1333 1 0.0
Ca2 Ca+2 0.6146 0.8211 0.2333 0.91 0.0
O5 O-2 0.722 0.027 0.1117 1 0.0
O10 O-2 0.62 0.832 0.9868 1 0.0
O2 O-2 0.02 0.859 0.2563 1 0.0
V3 V+5 0.6495 0.8488 0.0316 1 0.0
O6 O-2 0.488 0.75 0.1232 1 0.0
Nd1 Nd+3 0.7293 0.8594 0.4304 0.13 0.0
Nd2 Nd+3 0.6146 0.8211 0.2333 0.09 0.0
Nd3 Nd+3 0.1181 0.2626 0.3228 0.11 0.0
Ca3 Ca+2 0.1181 0.2626 0.3228 0.89 0.0
O8 O-2 0.559 0.674 0.0527 1 0.0
O9 O-2 0.833 0.92 0.0439 1 0.0
Ca4 Ca+2 0 0 0 1 0.0
O4 O-2 0.764 0.757 0.1201 1 0.0
Ca1 Ca+2 0.7293 0.8594 0.4304 0.87 0.0
O7 O-2 0.603 0.959 0.0482 1 0.0
O1 O-2 0 0 0.3137 1 0.0
O3 O-2 0.712 0.907 0.1789 1 0.0
